data_2232756
loop_
_publ_author_name
'Fun, Hoong-Kun'
'Shahani, Tara'
'Garudachari, B.'
'Isloor, Arun M.'
'Satyanarayan, M. N.'

_publ_section_title
;
 2-(4-Bromophenyl)-2-oxoethyl 4-methylbenzoate
;
_journal_coeditor_code HG5125
_journal_issue 12
_journal_name_full 'Acta Crystallographica Section E'
_journal_page_first o3154
_journal_paper_doi 10.1107/S1600536811045272
_journal_volume 67
_journal_year 2011
_chemical_formula_iupac 'C16 H13 Br O3'
_chemical_formula_moiety 'C16 H13 Br O3'
_chemical_formula_sum 'C16 H13 Br O3'
_chemical_formula_weight 333.17
_chemical_name_systematic
;
2-(4-Bromophenyl)-2-oxoethyl 4-methylbenzoate
;
_space_group_IT_number 14
_symmetry_cell_setting monoclinic
_symmetry_space_group_name_Hall '-P 2ybc'
_symmetry_space_group_name_H-M 'P 1 21/c 1'
_atom_sites_solution_hydrogens geom
_atom_sites_solution_primary direct
_atom_sites_solution_secondary difmap
_audit_creation_method SHELXL-97
_cell_angle_alpha 90.00
_cell_angle_beta 95.1770(10)
_cell_angle_gamma 90.00
_cell_formula_units_Z 4
_cell_length_a 5.8368(2)
_cell_length_b 8.3438(3)
_cell_length_c 27.9684(8)
_cell_measurement_reflns_used 6134
_cell_measurement_temperature 100
_cell_measurement_theta_max 32.38
_cell_measurement_theta_min 2.55
_cell_volume 1356.54(8)
_computing_cell_refinement 'SAINT (Bruker, 2009)'
_computing_data_collection 'APEX2 (Bruker, 2009)'
_computing_data_reduction 'SAINT (Bruker, 2009)'
_computing_molecular_graphics 'SHELXTL (Sheldrick, 2008)'
_computing_publication_material
;
SHELXTL (Sheldrick, 2008) and PLATON (Spek, 2009)
;
_computing_structure_refinement 'SHELXTL (Sheldrick, 2008)'
_computing_structure_solution 'SHELXTL (Sheldrick, 2008)'
_diffrn_ambient_temperature 100
_diffrn_measured_fraction_theta_full 0.994
_diffrn_measured_fraction_theta_max 0.994
_diffrn_measurement_device_type
;
Bruker SMART APEXII CCD area-detector
;
_diffrn_measurement_method '\f and \w scans'
_diffrn_radiation_monochromator graphite
_diffrn_radiation_source 'fine-focus sealed tube'
_diffrn_radiation_type MoK\a
_diffrn_radiation_wavelength 0.71073
_diffrn_reflns_av_R_equivalents 0.0255
_diffrn_reflns_av_sigmaI/netI 0.0260
_diffrn_reflns_limit_h_max 8
_diffrn_reflns_limit_h_min -8
_diffrn_reflns_limit_k_max 11
_diffrn_reflns_limit_k_min -11
_diffrn_reflns_limit_l_max 39
_diffrn_reflns_limit_l_min -39
_diffrn_reflns_number 14735
_diffrn_reflns_theta_full 30.00
_diffrn_reflns_theta_max 30.00
_diffrn_reflns_theta_min 1.46
_diffrn_standards_number 0
_exptl_absorpt_coefficient_mu 3.034
_exptl_absorpt_correction_T_max 0.7066
_exptl_absorpt_correction_T_min 0.3112
_exptl_absorpt_correction_type multi-scan
_exptl_absorpt_process_details '(<i>SADABS</i>; Bruker, 2009)'
_exptl_crystal_colour yellow
_exptl_crystal_density_diffrn 1.631
_exptl_crystal_density_method 'not measured'
_exptl_crystal_description Needle
_exptl_crystal_F_000 672
_exptl_crystal_size_max 0.50
_exptl_crystal_size_mid 0.14
_exptl_crystal_size_min 0.12
_refine_diff_density_max 0.453
_refine_diff_density_min -0.420
_refine_ls_extinction_method none
_refine_ls_goodness_of_fit_ref 1.022
_refine_ls_hydrogen_treatment constr
_refine_ls_matrix_type full
_refine_ls_number_parameters 182
_refine_ls_number_reflns 3936
_refine_ls_number_restraints 0
_refine_ls_restrained_S_all 1.022
_refine_ls_R_factor_all 0.0361
_refine_ls_R_factor_gt 0.0281
_refine_ls_shift/su_max 0.002
_refine_ls_shift/su_mean 0.000
_refine_ls_structure_factor_coef Fsqd
_refine_ls_weighting_details 'calc w=1/[\s^2^(Fo^2^)+(0.0324P)^2^+1.2242P] where P=(Fo^2^+2Fc^2^)/3'
_refine_ls_weighting_scheme calc
_refine_ls_wR_factor_gt 0.0693
_refine_ls_wR_factor_ref 0.0736
_reflns_number_gt 3395
_reflns_number_total 3936
_reflns_threshold_expression I>2\s(I)
_cod_data_source_file hg5125.cif
_cod_data_source_block I
_cod_original_sg_symbol_H-M 'P 21/c'
_cod_database_code 2232756
_cod_database_fobs_code 2232756

loop_
_symmetry_equiv_pos_as_xyz
'x, y, z'
'-x, y+1/2, -z+1/2'
'-x, -y, -z'
'x, -y-1/2, z-1/2'

loop_
_atom_site_type_symbol
_atom_site_label
_atom_site_fract_x
_atom_site_fract_y
_atom_site_fract_z
_atom_site_U_iso_or_equiv
_atom_site_adp_type
_atom_site_calc_flag
_atom_site_refinement_flags
_atom_site_occupancy
_atom_site_symmetry_multiplicity
Br Br1 1.36051(3) 0.73030(2) 1.049704(6) 0.02370(7) Uani d . 1 1
O O1 0.6371(2) 1.02498(16) 0.79328(4) 0.0188(3) Uani d . 1 1
O O2 0.5266(2) 0.82885(16) 0.86329(5) 0.0228(3) Uani d . 1 1
O O3 0.3804(2) 1.16704(15) 0.83172(4) 0.0193(3) Uani d . 1 1
C C1 1.0857(3) 0.9333(2) 0.92209(6) 0.0166(3) Uani d . 1 1
H H1A 1.1334 1.0088 0.8996 0.020 Uiso calc R 1 1
C C2 1.2317(3) 0.8944(2) 0.96256(6) 0.0177(3) Uani d . 1 1
H H2A 1.3795 0.9423 0.9677 0.021 Uiso calc R 1 1
C C3 1.1589(3) 0.7853(2) 0.99509(6) 0.0171(3) Uani d . 1 1
C C4 0.9420(3) 0.7134(2) 0.98883(6) 0.0184(3) Uani d . 1 1
H H4A 0.8935 0.6401 1.0119 0.022 Uiso calc R 1 1
C C5 0.7995(3) 0.7520(2) 0.94806(7) 0.0179(3) Uani d . 1 1
H H5A 0.6523 0.7032 0.9429 0.022 Uiso calc R 1 1
C C6 0.8693(3) 0.86164(19) 0.91454(6) 0.0154(3) Uani d . 1 1
C C7 0.7111(3) 0.8959(2) 0.87074(6) 0.0161(3) Uani d . 1 1
C C8 0.7881(3) 1.0191(2) 0.83609(6) 0.0177(3) Uani d . 1 1
H H8A 0.7936 1.1258 0.8516 0.021 Uiso calc R 1 1
H H8B 0.9453 0.9925 0.8279 0.021 Uiso calc R 1 1
C C9 0.4324(3) 1.09906(19) 0.79604(6) 0.0150(3) Uani d . 1 1
C C10 0.2867(3) 1.08669(19) 0.74980(6) 0.0146(3) Uani d . 1 1
C C11 0.0783(3) 1.1700(2) 0.74432(6) 0.0161(3) Uani d . 1 1
H H11A 0.0369 1.2395 0.7690 0.019 Uiso calc R 1 1
C C12 -0.0687(3) 1.1510(2) 0.70261(6) 0.0173(3) Uani d . 1 1
H H12A -0.2101 1.2081 0.6991 0.021 Uiso calc R 1 1
C C13 -0.0108(3) 1.0493(2) 0.66597(6) 0.0155(3) Uani d . 1 1
C C14 0.2036(3) 0.9726(2) 0.67110(6) 0.0168(3) Uani d . 1 1
H H14A 0.2490 0.9076 0.6457 0.020 Uiso calc R 1 1
C C15 0.3505(3) 0.9897(2) 0.71243(6) 0.0166(3) Uani d . 1 1
H H15A 0.4943 0.9357 0.7154 0.020 Uiso calc R 1 1
C C16 -0.1776(3) 1.0169(2) 0.62159(6) 0.0178(3) Uani d . 1 1
H H16A -0.2907 1.1038 0.6176 0.027 Uiso calc R 1 1
H H16B -0.2572 0.9150 0.6256 0.027 Uiso calc R 1 1
H H16C -0.0917 1.0111 0.5931 0.027 Uiso calc R 1 1

loop_
_atom_site_aniso_label
_atom_site_aniso_U_11
_atom_site_aniso_U_22
_atom_site_aniso_U_33
_atom_site_aniso_U_12
_atom_site_aniso_U_13
_atom_site_aniso_U_23
Br1 0.02204(10) 0.03193(11) 0.01642(9) 0.00268(7) -0.00216(6) 0.00657(7)
O1 0.0149(6) 0.0279(6) 0.0133(6) 0.0042(5) -0.0009(5) 0.0007(5)
O2 0.0189(6) 0.0216(6) 0.0267(7) -0.0048(5) -0.0049(5) 0.0034(5)
O3 0.0223(6) 0.0201(6) 0.0151(6) 0.0030(5) 0.0003(5) -0.0024(5)
C1 0.0174(8) 0.0179(7) 0.0143(8) -0.0008(6) 0.0001(6) 0.0017(6)
C2 0.0166(8) 0.0202(8) 0.0159(8) -0.0012(6) 0.0000(6) -0.0002(6)
C3 0.0179(8) 0.0201(8) 0.0130(7) 0.0040(6) 0.0006(6) 0.0005(6)
C4 0.0183(8) 0.0190(8) 0.0183(8) 0.0017(6) 0.0045(6) 0.0039(6)
C5 0.0153(8) 0.0177(8) 0.0207(8) 0.0006(6) 0.0014(6) 0.0017(6)
C6 0.0168(8) 0.0142(7) 0.0148(7) 0.0009(6) -0.0003(6) -0.0008(6)
C7 0.0166(8) 0.0152(7) 0.0160(8) 0.0020(6) -0.0005(6) -0.0011(6)
C8 0.0155(8) 0.0220(8) 0.0150(8) -0.0003(6) -0.0025(6) 0.0022(6)
C9 0.0157(7) 0.0138(7) 0.0154(8) -0.0005(6) 0.0007(6) 0.0022(6)
C10 0.0154(7) 0.0146(7) 0.0136(7) -0.0004(6) 0.0012(6) 0.0011(6)
C11 0.0168(8) 0.0177(7) 0.0139(7) 0.0011(6) 0.0014(6) -0.0003(6)
C12 0.0153(8) 0.0188(8) 0.0176(8) 0.0031(6) 0.0006(6) 0.0023(6)
C13 0.0167(8) 0.0164(7) 0.0134(7) -0.0033(6) 0.0020(6) 0.0036(6)
C14 0.0204(8) 0.0154(7) 0.0151(8) -0.0001(6) 0.0036(6) -0.0018(6)
C15 0.0162(8) 0.0163(7) 0.0175(8) 0.0018(6) 0.0016(6) 0.0005(6)
C16 0.0164(8) 0.0174(7) 0.0198(8) 0.0002(6) 0.0018(6) 0.0033(6)

loop_
_atom_type_symbol
_atom_type_description
_atom_type_scat_dispersion_real
_atom_type_scat_dispersion_imag
_atom_type_scat_source
C C 0.0033 0.0016 'International Tables Vol C Tables 4.2.6.8 and 6.1.1.4'
H H 0.0000 0.0000 'International Tables Vol C Tables 4.2.6.8 and 6.1.1.4'
O O 0.0106 0.0060 'International Tables Vol C Tables 4.2.6.8 and 6.1.1.4'
Br Br -0.2901 2.4595 'International Tables Vol C Tables 4.2.6.8 and 6.1.1.4'

loop_
_geom_angle_atom_site_label_1
_geom_angle_atom_site_label_2
_geom_angle_atom_site_label_3
_geom_angle
C9 O1 C8 116.81(14)
C2 C1 C6 120.12(16)
C2 C1 H1A 119.9
C6 C1 H1A 119.9
C3 C2 C1 119.15(16)
C3 C2 H2A 120.4
C1 C2 H2A 120.4
C2 C3 C4 121.99(16)
C2 C3 Br1 118.94(13)
C4 C3 Br1 119.08(13)
C5 C4 C3 118.20(16)
C5 C4 H4A 120.9
C3 C4 H4A 120.9
C4 C5 C6 120.94(16)
C4 C5 H5A 119.5
C6 C5 H5A 119.5
C1 C6 C5 119.59(15)
C1 C6 C7 121.73(15)
C5 C6 C7 118.66(15)
O2 C7 C6 121.70(16)
O2 C7 C8 120.97(15)
C6 C7 C8 117.33(14)
O1 C8 C7 111.48(14)
O1 C8 H8A 109.3
C7 C8 H8A 109.3
O1 C8 H8B 109.3
C7 C8 H8B 109.3
H8A C8 H8B 108.0
O3 C9 O1 123.32(15)
O3 C9 C10 125.74(16)
O1 C9 C10 110.94(14)
C11 C10 C15 119.59(15)
C11 C10 C9 119.01(15)
C15 C10 C9 121.37(15)
C12 C11 C10 119.97(16)
C12 C11 H11A 120.0
C10 C11 H11A 120.0
C11 C12 C13 120.80(16)
C11 C12 H12A 119.6
C13 C12 H12A 119.6
C12 C13 C14 118.42(15)
C12 C13 C16 121.62(15)
C14 C13 C16 119.94(15)
C15 C14 C13 121.25(16)
C15 C14 H14A 119.4
C13 C14 H14A 119.4
C14 C15 C10 119.84(16)
C14 C15 H15A 120.1
C10 C15 H15A 120.1
C13 C16 H16A 109.5
C13 C16 H16B 109.5
H16A C16 H16B 109.5
C13 C16 H16C 109.5
H16A C16 H16C 109.5
H16B C16 H16C 109.5

loop_
_geom_bond_atom_site_label_1
_geom_bond_atom_site_label_2
_geom_bond_distance
Br1 C3 1.8986(16)
O1 C9 1.354(2)
O1 C8 1.4222(19)
O2 C7 1.215(2)
O3 C9 1.210(2)
C1 C2 1.393(2)
C1 C6 1.396(2)
C1 H1A 0.9500
C2 C3 1.381(2)
C2 H2A 0.9500
C3 C4 1.397(3)
C4 C5 1.387(2)
C4 H4A 0.9500
C5 C6 1.397(2)
C5 H5A 0.9500
C6 C7 1.494(2)
C7 C8 1.509(2)
C8 H8A 0.9900
C8 H8B 0.9900
C9 C10 1.486(2)
C10 C11 1.397(2)
C10 C15 1.399(2)
C11 C12 1.394(2)
C11 H11A 0.9500
C12 C13 1.395(2)
C12 H12A 0.9500
C13 C14 1.402(2)
C13 C16 1.531(2)
C14 C15 1.383(2)
C14 H14A 0.9500
C15 H15A 0.9500
C16 H16A 0.9800
C16 H16B 0.9800
C16 H16C 0.9800

loop_
_geom_hbond_atom_site_label_D
_geom_hbond_atom_site_label_H
_geom_hbond_atom_site_label_A
_geom_hbond_site_symmetry_A
_geom_hbond_distance_DH
_geom_hbond_distance_HA
_geom_hbond_distance_DA
_geom_hbond_angle_DHA
_geom_hbond_publ_flag
C16 H16A O2 2_556 0.9800 2.4200 3.355(2) 160.00 yes
C16 H16B O3 2_546 0.9800 2.5300 3.451(2) 157.00 yes

loop_
_geom_torsion_atom_site_label_1
_geom_torsion_atom_site_label_2
_geom_torsion_atom_site_label_3
_geom_torsion_atom_site_label_4
_geom_torsion
C6 C1 C2 C3 -0.5(3)
C1 C2 C3 C4 -0.5(3)
C1 C2 C3 Br1 179.08(13)
C2 C3 C4 C5 1.2(3)
Br1 C3 C4 C5 -178.36(13)
C3 C4 C5 C6 -1.0(3)
C2 C1 C6 C5 0.7(3)
C2 C1 C6 C7 -177.82(16)
C4 C5 C6 C1 0.1(3)
C4 C5 C6 C7 178.61(16)
C1 C6 C7 O2 177.11(17)
C5 C6 C7 O2 -1.4(3)
C1 C6 C7 C8 -3.6(2)
C5 C6 C7 C8 177.94(16)
C9 O1 C8 C7 75.60(19)
O2 C7 C8 O1 -8.3(2)
C6 C7 C8 O1 172.36(14)
C8 O1 C9 O3 4.6(2)
C8 O1 C9 C10 -176.21(14)
O3 C9 C10 C11 5.6(3)
O1 C9 C10 C11 -173.61(15)
O3 C9 C10 C15 -172.35(17)
O1 C9 C10 C15 8.5(2)
C15 C10 C11 C12 2.6(3)
C9 C10 C11 C12 -175.38(16)
C10 C11 C12 C13 0.1(3)
C11 C12 C13 C14 -3.0(3)
C11 C12 C13 C16 175.28(16)
C12 C13 C14 C15 3.4(3)
C16 C13 C14 C15 -174.92(16)
C13 C14 C15 C10 -0.8(3)
C11 C10 C15 C14 -2.2(3)
C9 C10 C15 C14 175.70(16)

loop_
_cod_related_entry_id
_cod_related_entry_database
_cod_related_entry_code
1 ChemSpider 5044088
